data_4130374
loop_
_publ_author_name
'Topi\'c, Filip'
'Rissanen, Kari'

_publ_section_title
;
 Systematic Construction of Ternary Cocrystals by Orthogonal and Robust
 Hydrogen and Halogen Bonds.
;
_journal_issue 20
_journal_name_full 'Journal of the American Chemical Society'
_journal_page_first 6610
_journal_page_last 6616
_journal_paper_doi 10.1021/jacs.6b02854
_journal_volume 138
_journal_year 2016
_chemical_formula_moiety 'C12 H24 O6, 2(C6 F5 I), C H4 N2 S'
_chemical_formula_sum 'C25 H28 F10 I2 N2 O6 S'
_chemical_formula_weight 928.35
_space_group_crystal_system triclinic
_space_group_IT_number 2
_space_group_name_Hall '-P 1'
_space_group_name_H-M_alt 'P -1'
_atom_sites_solution_hydrogens geom
_atom_sites_solution_primary iterative
_atom_sites_solution_secondary difmap
_audit_creation_method SHELXL-2014/7
_cell_angle_alpha 106.088(3)
_cell_angle_beta 99.072(3)
_cell_angle_gamma 97.208(3)
_cell_formula_units_Z 2
_cell_length_a 9.6090(3)
_cell_length_b 11.7874(4)
_cell_length_c 15.6613(6)
_cell_measurement_reflns_used 6222
_cell_measurement_temperature 123.0(1)
_cell_measurement_theta_max 28.8860
_cell_measurement_theta_min 3.7350
_cell_volume 1656.12(11)
_computing_cell_refinement
;
CrysAlisPro, Agilent Technologies,
Version 1.171.37.31 (release 14-01-2014 CrysAlis171 .NET)
(compiled Jan 14 2014,18:38:05)
;
_computing_data_collection
;
CrysAlisPro, Agilent Technologies,
Version 1.171.37.31 (release 14-01-2014 CrysAlis171 .NET)
(compiled Jan 14 2014,18:38:05)
;
_computing_data_reduction
;
CrysAlisPro, Agilent Technologies,
Version 1.171.37.31 (release 14-01-2014 CrysAlis171 .NET)
(compiled Jan 14 2014,18:38:05)
;
_computing_publication_material 'WinGX (Farrugia, 2012)'
_computing_structure_refinement 'SHELXL-2014/7 (Sheldrick, 2015)'
_computing_structure_solution 'Superflip (Palatinus & Chapuis, 2007)'
_diffrn_ambient_environment N~2~
_diffrn_ambient_temperature 123.0(1)
_diffrn_detector 'CCD plate'
_diffrn_detector_area_resol_mean 5.1977
_diffrn_detector_type Atlas
_diffrn_measured_fraction_theta_full 0.990
_diffrn_measured_fraction_theta_max 0.825
_diffrn_measurement_device 'four-circle diffractometer'
_diffrn_measurement_device_type 'SuperNova, Dual, Cu at zero, Atlas'
_diffrn_radiation_monochromator mirror
_diffrn_radiation_probe x-ray
_diffrn_radiation_type MoK\a
_diffrn_radiation_wavelength 0.71073
_diffrn_reflns_av_R_equivalents 0.0218
_diffrn_reflns_av_unetI/netI 0.0434
_diffrn_reflns_Laue_measured_fraction_full 0.990
_diffrn_reflns_Laue_measured_fraction_max 0.825
_diffrn_reflns_limit_h_max 12
_diffrn_reflns_limit_h_min -12
_diffrn_reflns_limit_k_max 16
_diffrn_reflns_limit_k_min -15
_diffrn_reflns_limit_l_max 21
_diffrn_reflns_limit_l_min -15
_diffrn_reflns_number 11817
_diffrn_reflns_point_group_measured_fraction_full 0.990
_diffrn_reflns_point_group_measured_fraction_max 0.825
_diffrn_reflns_theta_full 25.250
_diffrn_reflns_theta_max 29.416
_diffrn_reflns_theta_min 2.984
_diffrn_source 'micro-focus sealed X-ray tube'
_diffrn_source_type 'SuperNova (Mo) X-ray Source'
_exptl_absorpt_coefficient_mu 2.056
_exptl_absorpt_correction_T_max 0.825
_exptl_absorpt_correction_T_min 0.675
_exptl_absorpt_correction_type gaussian
_exptl_absorpt_process_details
;
CrysAlisPro, Agilent Technologies,
Version 1.171.37.31 (release 14-01-2014 CrysAlis171 .NET)
(compiled Jan 14 2014,18:38:05)
Numerical absorption correction based on gaussian integration over a
 multifaceted crystal model
Empirical absorption correction using spherical harmonics,
 implemented in SCALE3 ABSPACK scaling algorithm.
;
_exptl_crystal_colour colourless
_exptl_crystal_density_diffrn 1.862
_exptl_crystal_density_method 'not measured'
_exptl_crystal_description block
_exptl_crystal_F_000 904
_exptl_crystal_size_max 0.235
_exptl_crystal_size_mid 0.229
_exptl_crystal_size_min 0.097
_refine_diff_density_max 0.661
_refine_diff_density_min -0.562
_refine_diff_density_rms 0.089
_refine_ls_extinction_method none
_refine_ls_goodness_of_fit_ref 1.029
_refine_ls_hydrogen_treatment constr
_refine_ls_matrix_type full
_refine_ls_number_parameters 440
_refine_ls_number_reflns 7564
_refine_ls_number_restraints 295
_refine_ls_restrained_S_all 1.084
_refine_ls_R_factor_all 0.0392
_refine_ls_R_factor_gt 0.0304
_refine_ls_shift/su_max 0.001
_refine_ls_shift/su_mean 0.000
_refine_ls_structure_factor_coef Fsqd
_refine_ls_weighting_details 'w=1/[\s^2^(Fo^2^)+(0.0103P)^2^+0.8373P] where P=(Fo^2^+2Fc^2^)/3'
_refine_ls_weighting_scheme calc
_refine_ls_wR_factor_gt 0.0520
_refine_ls_wR_factor_ref 0.0569
_reflns_Friedel_coverage 0.000
_reflns_number_gt 6393
_reflns_number_total 7564
_reflns_threshold_expression 'I > 2\s(I)'
_cod_data_source_file ja6b02854_si_002.cif
_cod_data_source_block A_C_1-2_123K
_cod_original_cell_volume 1656.12(10)
_cod_database_code 4130374
_shelx_shelxl_version_number 2014/7
_shelx_space_group_comment
;
The symmetry employed for this shelxl refinement is uniquely defined
by the following loop, which should always be used as a source of
symmetry information in preference to the above space-group names.
They are only intended as comments.
;
_shelx_estimated_absorpt_t_min 0.643
_shelx_estimated_absorpt_t_max 0.826

loop_
_space_group_symop_operation_xyz
'x, y, z'
'-x, -y, -z'

loop_
_atom_site_label
_atom_site_type_symbol
_atom_site_fract_x
_atom_site_fract_y
_atom_site_fract_z
_atom_site_U_iso_or_equiv
_atom_site_adp_type
_atom_site_occupancy
_atom_site_site_symmetry_order
_atom_site_calc_flag
_atom_site_refinement_flags_posn
_atom_site_refinement_flags_adp
_atom_site_refinement_flags_occupancy
_atom_site_disorder_assembly
_atom_site_disorder_group
C1A C 0.1279(3) 0.2426(2) 0.49947(17) 0.0222(6) Uani 1 1 d . . . . .
N1A N 0.0453(2) 0.1362(2) 0.46142(15) 0.0260(5) Uani 1 1 d . . . . .
H1A1 H -0.0477 0.1284 0.4586 0.031 Uiso 1 1 calc R U . . .
H1A2 H 0.0834 0.0731 0.4389 0.031 Uiso 1 1 calc R U . . .
N2A N 0.0697(2) 0.3369(2) 0.53306(17) 0.0314(6) Uani 1 1 d . . . . .
H2A1 H -0.0234 0.3285 0.5300 0.038 Uiso 1 1 calc R U . . .
H2A2 H 0.1242 0.4081 0.5585 0.038 Uiso 1 1 calc R U . . .
S1A S 0.31050(7) 0.26023(6) 0.50361(5) 0.02352(15) Uani 1 1 d . . . . .
C1C C 0.0818(3) 0.1141(3) 0.7365(2) 0.0373(8) Uani 1 1 d D U . . .
H1C1 H 0.1453 0.1666 0.7935 0.045 Uiso 1 1 calc R U . . .
H1C2 H 0.0387 0.0403 0.7479 0.045 Uiso 1 1 calc R U . . .
C2C C 0.2776(3) 0.0292(3) 0.6937(2) 0.0350(7) Uani 1 1 d D U . . .
H2C1 H 0.2410 -0.0444 0.7080 0.042 Uiso 1 1 calc R U . . .
H2C2 H 0.3434 0.0846 0.7486 0.042 Uiso 1 1 calc R U . . .
C3C C 0.3546(3) -0.0015(3) 0.6186(2) 0.0355(7) Uani 1 1 d D U . . .
H3C1 H 0.3805 0.0704 0.5995 0.043 Uiso 0.650(7) 1 calc R U P A 1
H3C2 H 0.4440 -0.0283 0.6391 0.043 Uiso 0.650(7) 1 calc R U P A 1
H3C3 H 0.3826 0.0706 0.6002 0.043 Uiso 0.350(7) 1 calc R U P A 2
H3C4 H 0.4426 -0.0309 0.6382 0.043 Uiso 0.350(7) 1 calc R U P A 2
C4C C 0.3372(5) -0.0916(5) 0.4689(3) 0.0273(11) Uani 0.650(7) 1 d D U P A 1
H4C1 H 0.4289 -0.1211 0.4766 0.033 Uiso 0.650(7) 1 calc R U P A 1
H4C2 H 0.3570 -0.0088 0.4651 0.033 Uiso 0.650(7) 1 calc R U P A 1
C5C C 0.2372(4) -0.1709(4) 0.3858(3) 0.0256(11) Uani 0.650(7) 1 d D U P A 1
H5C1 H 0.2871 -0.1924 0.3344 0.031 Uiso 0.650(7) 1 calc R U P A 1
H5C2 H 0.1935 -0.2455 0.3960 0.031 Uiso 0.650(7) 1 calc R U P A 1
C6C C 0.0318(3) -0.1765(3) 0.2923(2) 0.0429(8) Uani 1 1 d D U . . .
H6C1 H -0.0111 -0.2477 0.3072 0.051 Uiso 0.650(7) 1 calc R U P A 1
H6C2 H 0.0825 -0.2044 0.2421 0.051 Uiso 0.650(7) 1 calc R U P A 1
H6C3 H -0.0091 -0.2427 0.3134 0.051 Uiso 0.350(7) 1 calc R U P A 2
H6C4 H 0.0772 -0.2110 0.2407 0.051 Uiso 0.350(7) 1 calc R U P A 2
O1C O 0.16231(19) 0.08427(17) 0.66771(13) 0.0280(4) Uani 1 1 d D U . . .
O2C O 0.2672(10) -0.0939(11) 0.5442(4) 0.0346(6) Uani 0.650(7) 1 d D U P A 1
O3C O 0.1291(9) -0.0992(7) 0.3683(8) 0.0379(11) Uani 0.650(7) 1 d D U P A 1
C4C' C 0.3061(10) -0.1550(9) 0.4628(5) 0.028(2) Uani 0.350(7) 1 d D U P A 2
H4C3 H 0.2498 -0.2374 0.4383 0.034 Uiso 0.350(7) 1 calc R U P A 2
H4C4 H 0.4085 -0.1610 0.4774 0.034 Uiso 0.350(7) 1 calc R U P A 2
C5C' C 0.2847(8) -0.0918(8) 0.3939(5) 0.027(2) Uani 0.350(7) 1 d D U P A 2
H5C3 H 0.3370 -0.0081 0.4197 0.033 Uiso 0.350(7) 1 calc R U P A 2
H5C4 H 0.3247 -0.1317 0.3411 0.033 Uiso 0.350(7) 1 calc R U P A 2
O2C' O 0.2625(19) -0.093(2) 0.5439(7) 0.0346(6) Uani 0.350(7) 1 d D U P A 2
O3C' O 0.1357(15) -0.0914(13) 0.3642(14) 0.0379(11) Uani 0.350(7) 1 d D U P A 2
C1D C 0.1043(3) 0.6243(3) 0.7520(2) 0.0361(7) Uani 1 1 d . . . . .
H1D1 H 0.0490 0.6867 0.7423 0.043 Uiso 1 1 calc R U . . .
H1D2 H 0.1742 0.6587 0.8102 0.043 Uiso 1 1 calc R U . . .
C2D C 0.2573(3) 0.6875(3) 0.6643(2) 0.0359(8) Uani 1 1 d . . . . .
H2D1 H 0.3272 0.7349 0.7203 0.043 Uiso 1 1 calc R U . . .
H2D2 H 0.1921 0.7401 0.6477 0.043 Uiso 1 1 calc R U . . .
C3D C 0.3338(3) 0.6431(3) 0.5896(2) 0.0358(8) Uani 1 1 d . . . . .
H3D1 H 0.3966 0.7112 0.5819 0.043 Uiso 1 1 calc R U . . .
H3D2 H 0.3943 0.5865 0.6046 0.043 Uiso 1 1 calc R U . . .
C4D C 0.3003(3) 0.5401(3) 0.4339(2) 0.0333(7) Uani 1 1 d . . . . .
H4D1 H 0.3693 0.4902 0.4503 0.040 Uiso 1 1 calc R U . . .
H4D2 H 0.3537 0.6082 0.4201 0.040 Uiso 1 1 calc R U . . .
C5D C 0.1896(3) 0.4670(3) 0.3526(2) 0.0289(7) Uani 1 1 d . . . . .
H5D1 H 0.2364 0.4311 0.3022 0.035 Uiso 1 1 calc R U . . .
H5D2 H 0.1333 0.4011 0.3673 0.035 Uiso 1 1 calc R U . . .
C6D C -0.0051(3) 0.4822(3) 0.2445(2) 0.0380(8) Uani 1 1 d . . . . .
H6D1 H 0.0466 0.4557 0.1947 0.046 Uiso 1 1 calc R U . . .
H6D2 H -0.0630 0.5405 0.2297 0.046 Uiso 1 1 calc R U . . .
O1D O 0.1776(2) 0.58817(17) 0.67989(14) 0.0300(5) Uani 1 1 d . . . . .
O2D O 0.23143(18) 0.58397(17) 0.50747(13) 0.0273(4) Uani 1 1 d . . . . .
O3D O 0.0975(2) 0.54186(17) 0.32613(13) 0.0288(5) Uani 1 1 d . . . . .
C1S C 0.2631(3) 0.0889(3) 0.14953(19) 0.0280(6) Uani 1 1 d . . . . .
C2S C 0.3330(3) -0.0014(3) 0.1096(2) 0.0372(8) Uani 1 1 d . . . . .
C3S C 0.3120(4) -0.0500(3) 0.0172(2) 0.0444(9) Uani 1 1 d . . . . .
C4S C 0.2212(4) -0.0091(3) -0.0390(2) 0.0424(8) Uani 1 1 d . . . . .
C5S C 0.1519(3) 0.0820(3) -0.0018(2) 0.0407(8) Uani 1 1 d . . . . .
C6S C 0.1736(3) 0.1288(3) 0.0907(2) 0.0346(7) Uani 1 1 d . . . . .
F1S F 0.4236(2) -0.04385(19) 0.16237(13) 0.0595(6) Uani 1 1 d . . . . .
F2S F 0.3818(3) -0.1375(2) -0.01957(15) 0.0740(8) Uani 1 1 d . . . . .
F3S F 0.2003(3) -0.0560(2) -0.12931(13) 0.0644(6) Uani 1 1 d . . . . .
F4S F 0.0633(2) 0.1242(2) -0.05614(14) 0.0640(6) Uani 1 1 d . . . . .
F5S F 0.1026(2) 0.21782(19) 0.12419(13) 0.0555(6) Uani 1 1 d . . . . .
I1S I 0.28712(2) 0.15667(2) 0.29107(2) 0.02635(6) Uani 1 1 d . . . . .
C1T C 0.5681(3) 0.4533(3) 0.84905(19) 0.0299(7) Uani 1 1 d . . . . .
C2T C 0.6711(4) 0.3979(3) 0.8845(2) 0.0399(8) Uani 1 1 d . . . . .
C3T C 0.7582(4) 0.4517(3) 0.9694(2) 0.0471(9) Uani 1 1 d . . . . .
C4T C 0.7420(4) 0.5617(3) 1.0206(2) 0.0425(9) Uani 1 1 d . . . . .
C5T C 0.6399(3) 0.6192(3) 0.9884(2) 0.0376(8) Uani 1 1 d . . . . .
C6T C 0.5545(3) 0.5645(3) 0.9028(2) 0.0323(7) Uani 1 1 d . . . . .
F1T F 0.6910(2) 0.29047(19) 0.83640(13) 0.0611(7) Uani 1 1 d . . . . .
F2T F 0.8579(3) 0.3953(2) 1.00170(15) 0.0815(9) Uani 1 1 d . . . . .
F3T F 0.8249(2) 0.6140(2) 1.10320(13) 0.0650(7) Uani 1 1 d . . . . .
F4T F 0.6229(2) 0.72640(17) 1.03906(13) 0.0558(6) Uani 1 1 d . . . . .
F5T F 0.4565(2) 0.62396(17) 0.87350(13) 0.0516(6) Uani 1 1 d . . . . .
I1T I 0.44353(2) 0.37444(2) 0.71783(2) 0.03011(6) Uani 1 1 d . . . . .

loop_
_atom_site_aniso_label
_atom_site_aniso_U_11
_atom_site_aniso_U_22
_atom_site_aniso_U_33
_atom_site_aniso_U_23
_atom_site_aniso_U_13
_atom_site_aniso_U_12
C1A 0.0199(13) 0.0273(16) 0.0182(13) 0.0046(12) 0.0049(11) 0.0041(11)
N1A 0.0163(11) 0.0271(13) 0.0292(13) 0.0009(11) 0.0053(10) 0.0004(9)
N2A 0.0199(12) 0.0264(14) 0.0432(15) 0.0007(12) 0.0093(11) 0.0056(10)
S1A 0.0155(3) 0.0262(4) 0.0244(3) 0.0014(3) 0.0027(3) 0.0032(3)
C1C 0.0394(17) 0.0369(19) 0.0249(15) -0.0012(14) 0.0002(13) 0.0001(14)
C2C 0.0362(16) 0.0257(16) 0.0347(16) 0.0065(13) -0.0106(13) 0.0032(13)
C3C 0.0188(14) 0.0389(18) 0.0500(18) 0.0205(15) -0.0009(13) 0.0031(12)
C4C 0.022(2) 0.025(3) 0.041(2) 0.014(2) 0.0145(18) 0.0060(19)
C5C 0.028(2) 0.020(2) 0.032(2) 0.0095(19) 0.0118(18) 0.0077(18)
C6C 0.0514(19) 0.0375(19) 0.0434(19) 0.0084(15) 0.0195(15) 0.0178(15)
O1C 0.0270(10) 0.0268(11) 0.0279(11) 0.0078(9) 0.0014(8) 0.0032(8)
O2C 0.0192(11) 0.0578(15) 0.0271(10) 0.0109(10) 0.0070(8) 0.0090(10)
O3C 0.0325(13) 0.0602(17) 0.0299(14) 0.0180(13) 0.0091(12) 0.0279(12)
C4C' 0.020(4) 0.040(5) 0.036(4) 0.024(3) 0.008(3) 0.012(4)
C5C' 0.029(4) 0.034(5) 0.030(4) 0.016(3) 0.013(3) 0.018(3)
O2C' 0.0192(11) 0.0578(15) 0.0271(10) 0.0109(10) 0.0070(8) 0.0090(10)
O3C' 0.0325(13) 0.0602(17) 0.0299(14) 0.0180(13) 0.0091(12) 0.0279(12)
C1D 0.0386(17) 0.0342(18) 0.0294(16) 0.0029(14) 0.0033(14) 0.0046(14)
C2D 0.0318(16) 0.0338(18) 0.0323(17) 0.0026(14) -0.0013(14) -0.0026(13)
C3D 0.0234(15) 0.0368(19) 0.0383(18) 0.0068(15) -0.0021(13) -0.0063(13)
C4D 0.0228(14) 0.0367(18) 0.0428(19) 0.0116(15) 0.0113(13) 0.0096(12)
C5D 0.0341(16) 0.0266(16) 0.0308(16) 0.0086(13) 0.0147(13) 0.0134(12)
C6D 0.0467(19) 0.043(2) 0.0286(16) 0.0135(15) 0.0099(14) 0.0156(15)
O1D 0.0319(11) 0.0243(11) 0.0318(11) 0.0059(9) 0.0061(9) 0.0040(8)
O2D 0.0191(9) 0.0281(11) 0.0304(11) 0.0031(9) 0.0050(8) 0.0019(8)
O3D 0.0347(11) 0.0224(11) 0.0321(11) 0.0100(9) 0.0075(9) 0.0099(8)
C1S 0.0262(14) 0.0299(17) 0.0265(15) 0.0068(13) 0.0063(12) 0.0020(12)
C2S 0.0414(18) 0.039(2) 0.0318(17) 0.0096(15) 0.0042(14) 0.0176(15)
C3S 0.053(2) 0.042(2) 0.041(2) 0.0069(17) 0.0178(17) 0.0235(17)
C4S 0.055(2) 0.049(2) 0.0236(16) 0.0092(15) 0.0118(15) 0.0113(17)
C5S 0.0452(19) 0.053(2) 0.0317(18) 0.0210(16) 0.0079(15) 0.0197(16)
C6S 0.0373(17) 0.0383(19) 0.0344(17) 0.0139(15) 0.0119(14) 0.0167(14)
F1S 0.0745(14) 0.0647(15) 0.0397(12) 0.0068(10) 0.0010(10) 0.0474(12)
F2S 0.1059(18) 0.0755(17) 0.0436(13) 0.0026(12) 0.0185(13) 0.0583(15)
F3S 0.0989(17) 0.0718(16) 0.0229(10) 0.0085(10) 0.0142(11) 0.0280(13)
F4S 0.0838(15) 0.0870(17) 0.0361(11) 0.0301(11) 0.0115(11) 0.0442(13)
F5S 0.0733(14) 0.0660(15) 0.0391(11) 0.0180(10) 0.0138(10) 0.0478(12)
I1S 0.02376(10) 0.02734(11) 0.02560(10) 0.00443(8) 0.00398(7) 0.00548(7)
C1T 0.0330(16) 0.0300(17) 0.0245(15) 0.0064(13) 0.0048(12) 0.0032(12)
C2T 0.050(2) 0.037(2) 0.0279(17) 0.0020(15) 0.0042(15) 0.0150(15)
C3T 0.059(2) 0.047(2) 0.0329(18) 0.0106(17) -0.0053(17) 0.0232(18)
C4T 0.050(2) 0.044(2) 0.0233(16) 0.0037(15) -0.0063(15) 0.0028(16)
C5T 0.052(2) 0.0279(18) 0.0269(16) 0.0006(14) 0.0064(15) 0.0053(14)
C6T 0.0334(16) 0.0312(18) 0.0320(16) 0.0105(14) 0.0043(13) 0.0053(13)
F1T 0.0828(15) 0.0522(13) 0.0392(12) -0.0025(10) -0.0046(11) 0.0377(11)
F2T 0.1012(18) 0.0787(18) 0.0506(14) 0.0049(13) -0.0257(13) 0.0498(15)
F3T 0.0874(16) 0.0577(14) 0.0291(11) -0.0020(10) -0.0201(11) 0.0115(12)
F4T 0.0796(14) 0.0334(12) 0.0395(11) -0.0061(9) -0.0004(10) 0.0102(10)
F5T 0.0582(12) 0.0404(12) 0.0465(12) 0.0002(9) -0.0051(10) 0.0233(9)
I1T 0.02725(10) 0.03200(12) 0.02603(10) 0.00321(8) 0.00280(8) 0.00272(8)

loop_
_atom_type_symbol
_atom_type_description
_atom_type_scat_dispersion_real
_atom_type_scat_dispersion_imag
_atom_type_scat_source
C C 0.0033 0.0016 'International Tables Vol C Tables 4.2.6.8 and 6.1.1.4'
H H 0.0000 0.0000 'International Tables Vol C Tables 4.2.6.8 and 6.1.1.4'
F F 0.0171 0.0103 'International Tables Vol C Tables 4.2.6.8 and 6.1.1.4'
I I -0.4742 1.8119 'International Tables Vol C Tables 4.2.6.8 and 6.1.1.4'
N N 0.0061 0.0033 'International Tables Vol C Tables 4.2.6.8 and 6.1.1.4'
O O 0.0106 0.0060 'International Tables Vol C Tables 4.2.6.8 and 6.1.1.4'
S S 0.1246 0.1234 'International Tables Vol C Tables 4.2.6.8 and 6.1.1.4'

loop_
_geom_angle_atom_site_label_1
_geom_angle_atom_site_label_2
_geom_angle_atom_site_label_3
_geom_angle
_geom_angle_site_symmetry_1
_geom_angle_site_symmetry_3
N1A C1A N2A 119.6(2) . .
N1A C1A S1A 120.6(2) . .
N2A C1A S1A 119.8(2) . .
C1A N1A H1A1 120.0 . .
C1A N1A H1A2 120.0 . .
H1A1 N1A H1A2 120.0 . .
C1A N2A H2A1 120.0 . .
C1A N2A H2A2 120.0 . .
H2A1 N2A H2A2 120.0 . .
O1C C1C C6C 109.4(3) . 2_556
O1C C1C H1C1 109.8 . .
C6C C1C H1C1 109.8 2_556 .
O1C C1C H1C2 109.8 . .
C6C C1C H1C2 109.8 2_556 .
H1C1 C1C H1C2 108.2 . .
O1C C2C C3C 108.8(2) . .
O1C C2C H2C1 109.9 . .
C3C C2C H2C1 109.9 . .
O1C C2C H2C2 109.9 . .
C3C C2C H2C2 109.9 . .
H2C1 C2C H2C2 108.3 . .
O2C C3C C2C 110.0(3) . .
O2C' C3C C2C 108.7(5) . .
O2C C3C H3C1 109.7 . .
C2C C3C H3C1 109.7 . .
O2C C3C H3C2 109.7 . .
C2C C3C H3C2 109.7 . .
H3C1 C3C H3C2 108.2 . .
O2C' C3C H3C3 109.9 . .
C2C C3C H3C3 109.9 . .
O2C' C3C H3C4 109.9 . .
C2C C3C H3C4 109.9 . .
H3C3 C3C H3C4 108.3 . .
O2C C4C C5C 106.4(4) . .
O2C C4C H4C1 110.4 . .
C5C C4C H4C1 110.4 . .
O2C C4C H4C2 110.4 . .
C5C C4C H4C2 110.4 . .
H4C1 C4C H4C2 108.6 . .
O3C C5C C4C 104.0(4) . .
O3C C5C H5C1 111.0 . .
C4C C5C H5C1 111.0 . .
O3C C5C H5C2 111.0 . .
C4C C5C H5C2 111.0 . .
H5C1 C5C H5C2 109.0 . .
O3C C6C C1C 110.0(3) . 2_556
O3C' C6C C1C 108.1(5) . 2_556
O3C C6C H6C1 109.7 . .
C1C C6C H6C1 109.7 2_556 .
O3C C6C H6C2 109.7 . .
C1C C6C H6C2 109.7 2_556 .
H6C1 C6C H6C2 108.2 . .
O3C' C6C H6C3 110.1 . .
C1C C6C H6C3 110.1 2_556 .
O3C' C6C H6C4 110.1 . .
C1C C6C H6C4 110.1 2_556 .
H6C3 C6C H6C4 108.4 . .
C2C O1C C1C 111.8(2) . .
C3C O2C C4C 103.9(4) . .
C6C O3C C5C 103.6(4) . .
O2C' C4C' C5C' 110.8(11) . .
O2C' C4C' H4C3 109.5 . .
C5C' C4C' H4C3 109.5 . .
O2C' C4C' H4C4 109.5 . .
C5C' C4C' H4C4 109.5 . .
H4C3 C4C' H4C4 108.1 . .
O3C' C5C' C4C' 111.4(11) . .
O3C' C5C' H5C3 109.4 . .
C4C' C5C' H5C3 109.4 . .
O3C' C5C' H5C4 109.4 . .
C4C' C5C' H5C4 109.4 . .
H5C3 C5C' H5C4 108.0 . .
C3C O2C' C4C' 124.6(11) . .
C6C O3C' C5C' 129.8(10) . .
O1D C1D C6D 109.3(2) . 2_566
O1D C1D H1D1 109.8 . .
C6D C1D H1D1 109.8 2_566 .
O1D C1D H1D2 109.8 . .
C6D C1D H1D2 109.8 2_566 .
H1D1 C1D H1D2 108.3 . .
O1D C2D C3D 109.1(3) . .
O1D C2D H2D1 109.9 . .
C3D C2D H2D1 109.9 . .
O1D C2D H2D2 109.9 . .
C3D C2D H2D2 109.9 . .
H2D1 C2D H2D2 108.3 . .
O2D C3D C2D 109.3(2) . .
O2D C3D H3D1 109.8 . .
C2D C3D H3D1 109.8 . .
O2D C3D H3D2 109.8 . .
C2D C3D H3D2 109.8 . .
H3D1 C3D H3D2 108.3 . .
O2D C4D C5D 109.0(2) . .
O2D C4D H4D1 109.9 . .
C5D C4D H4D1 109.9 . .
O2D C4D H4D2 109.9 . .
C5D C4D H4D2 109.9 . .
H4D1 C4D H4D2 108.3 . .
O3D C5D C4D 109.2(2) . .
O3D C5D H5D1 109.8 . .
C4D C5D H5D1 109.8 . .
O3D C5D H5D2 109.8 . .
C4D C5D H5D2 109.8 . .
H5D1 C5D H5D2 108.3 . .
O3D C6D C1D 114.8(3) . 2_566
O3D C6D H6D1 108.6 . .
C1D C6D H6D1 108.6 2_566 .
O3D C6D H6D2 108.6 . .
C1D C6D H6D2 108.6 2_566 .
H6D1 C6D H6D2 107.5 . .
C2D O1D C1D 112.0(2) . .
C4D O2D C3D 111.2(2) . .
C5D O3D C6D 113.3(2) . .
C6S C1S C2S 115.9(3) . .
C6S C1S I1S 122.2(2) . .
C2S C1S I1S 121.9(2) . .
F1S C2S C3S 118.5(3) . .
F1S C2S C1S 119.5(3) . .
C3S C2S C1S 122.0(3) . .
F2S C3S C4S 119.0(3) . .
F2S C3S C2S 120.6(3) . .
C4S C3S C2S 120.4(3) . .
F3S C4S C3S 120.8(3) . .
F3S C4S C5S 120.1(3) . .
C3S C4S C5S 119.2(3) . .
F4S C5S C6S 120.6(3) . .
F4S C5S C4S 119.9(3) . .
C6S C5S C4S 119.5(3) . .
F5S C6S C5S 117.4(3) . .
F5S C6S C1S 119.6(3) . .
C5S C6S C1S 123.0(3) . .
C2T C1T C6T 116.8(3) . .
C2T C1T I1T 121.3(2) . .
C6T C1T I1T 121.9(2) . .
F1T C2T C1T 120.3(3) . .
F1T C2T C3T 118.0(3) . .
C1T C2T C3T 121.7(3) . .
F2T C3T C4T 120.0(3) . .
F2T C3T C2T 120.1(3) . .
C4T C3T C2T 119.9(3) . .
F3T C4T C3T 120.4(3) . .
F3T C4T C5T 119.3(3) . .
C3T C4T C5T 120.3(3) . .
F4T C5T C4T 120.2(3) . .
F4T C5T C6T 120.7(3) . .
C4T C5T C6T 119.0(3) . .
F5T C6T C1T 120.5(2) . .
F5T C6T C5T 117.2(3) . .
C1T C6T C5T 122.3(3) . .

loop_
_geom_bond_atom_site_label_1
_geom_bond_atom_site_label_2
_geom_bond_distance
_geom_bond_site_symmetry_2
C1A N1A 1.321(3) .
C1A N2A 1.323(3) .
C1A S1A 1.729(3) .
N1A H1A1 0.8800 .
N1A H1A2 0.8800 .
N2A H2A1 0.8800 .
N2A H2A2 0.8800 .
C1C O1C 1.416(3) .
C1C C6C 1.472(4) 2_556
C1C H1C1 0.9900 .
C1C H1C2 0.9900 .
C2C O1C 1.414(3) .
C2C C3C 1.472(4) .
C2C H2C1 0.9900 .
C2C H2C2 0.9900 .
C3C O2C 1.416(5) .
C3C O2C' 1.429(7) .
C3C H3C1 0.9900 .
C3C H3C2 0.9900 .
C3C H3C3 0.9900 .
C3C H3C4 0.9900 .
C4C O2C 1.453(6) .
C4C C5C 1.483(5) .
C4C H4C1 0.9900 .
C4C H4C2 0.9900 .
C5C O3C 1.459(5) .
C5C H5C1 0.9900 .
C5C H5C2 0.9900 .
C6C O3C 1.399(5) .
C6C O3C' 1.428(7) .
C6C C1C 1.472(4) 2_556
C6C H6C1 0.9900 .
C6C H6C2 0.9900 .
C6C H6C3 0.9900 .
C6C H6C4 0.9900 .
C4C' O2C' 1.434(7) .
C4C' C5C' 1.475(7) .
C4C' H4C3 0.9900 .
C4C' H4C4 0.9900 .
C5C' O3C' 1.435(7) .
C5C' H5C3 0.9900 .
C5C' H5C4 0.9900 .
C1D O1D 1.418(4) .
C1D C6D 1.498(5) 2_566
C1D H1D1 0.9900 .
C1D H1D2 0.9900 .
C2D O1D 1.417(4) .
C2D C3D 1.488(4) .
C2D H2D1 0.9900 .
C2D H2D2 0.9900 .
C3D O2D 1.428(3) .
C3D H3D1 0.9900 .
C3D H3D2 0.9900 .
C4D O2D 1.425(3) .
C4D C5D 1.493(4) .
C4D H4D1 0.9900 .
C4D H4D2 0.9900 .
C5D O3D 1.420(3) .
C5D H5D1 0.9900 .
C5D H5D2 0.9900 .
C6D O3D 1.425(3) .
C6D C1D 1.498(5) 2_566
C6D H6D1 0.9900 .
C6D H6D2 0.9900 .
C1S C6S 1.379(4) .
C1S C2S 1.385(4) .
C1S I1S 2.102(3) .
C2S F1S 1.342(3) .
C2S C3S 1.373(5) .
C3S F2S 1.345(4) .
C3S C4S 1.366(4) .
C4S F3S 1.340(4) .
C4S C5S 1.375(5) .
C5S F4S 1.345(3) .
C5S C6S 1.371(4) .
C6S F5S 1.353(3) .
C1T C2T 1.379(4) .
C1T C6T 1.382(4) .
C1T I1T 2.099(3) .
C2T F1T 1.336(4) .
C2T C3T 1.385(4) .
C3T F2T 1.345(3) .
C3T C4T 1.364(5) .
C4T F3T 1.341(3) .
C4T C5T 1.370(4) .
C5T F4T 1.338(3) .
C5T C6T 1.388(4) .
C6T F5T 1.341(3) .

loop_
_geom_torsion_atom_site_label_1
_geom_torsion_atom_site_label_2
_geom_torsion_atom_site_label_3
_geom_torsion_atom_site_label_4
_geom_torsion
_geom_torsion_site_symmetry_1
O1C C2C C3C O2C -68.1(8) .
O1C C2C C3C O2C' -66.6(14) .
O2C C4C C5C O3C 76.8(11) .
C3C C2C O1C C1C 178.9(2) .
C6C C1C O1C C2C 177.1(2) 2_556
C2C C3C O2C C4C 164.7(7) .
C5C C4C O2C C3C -169.9(7) .
C1C C6C O3C C5C -177.4(7) 2_556
C4C C5C O3C C6C -177.4(7) .
O2C' C4C' C5C' O3C' -64.8(13) .
C2C C3C O2C' C4C' -172.2(19) .
C5C' C4C' O2C' C3C -90(3) .
C1C C6C O3C' C5C' -155(2) 2_556
C4C' C5C' O3C' C6C -89(3) .
O1D C2D C3D O2D 64.6(3) .
O2D C4D C5D O3D 63.5(3) .
C3D C2D O1D C1D 178.7(2) .
C6D C1D O1D C2D 171.3(2) 2_566
C5D C4D O2D C3D 173.4(2) .
C2D C3D O2D C4D 179.9(3) .
C4D C5D O3D C6D 175.2(3) .
C1D C6D O3D C5D 59.9(3) 2_566
C6S C1S C2S F1S 179.1(3) .
I1S C1S C2S F1S -2.9(4) .
C6S C1S C2S C3S -1.4(5) .
I1S C1S C2S C3S 176.7(3) .
F1S C2S C3S F2S -0.6(5) .
C1S C2S C3S F2S 179.8(3) .
F1S C2S C3S C4S -179.7(3) .
C1S C2S C3S C4S 0.7(6) .
F2S C3S C4S F3S 0.8(6) .
C2S C3S C4S F3S 179.9(3) .
F2S C3S C4S C5S -178.6(3) .
C2S C3S C4S C5S 0.5(6) .
F3S C4S C5S F4S -0.1(5) .
C3S C4S C5S F4S 179.3(3) .
F3S C4S C5S C6S 179.7(3) .
C3S C4S C5S C6S -1.0(6) .
F4S C5S C6S F5S 0.1(5) .
C4S C5S C6S F5S -179.6(3) .
F4S C5S C6S C1S 180.0(3) .
C4S C5S C6S C1S 0.2(6) .
C2S C1S C6S F5S -179.2(3) .
I1S C1S C6S F5S 2.8(4) .
C2S C1S C6S C5S 0.9(5) .
I1S C1S C6S C5S -177.1(3) .
C6T C1T C2T F1T -179.7(3) .
I1T C1T C2T F1T -1.9(5) .
C6T C1T C2T C3T -0.8(5) .
I1T C1T C2T C3T 177.0(3) .
F1T C2T C3T F2T -0.9(6) .
C1T C2T C3T F2T -179.8(3) .
F1T C2T C3T C4T 179.7(4) .
C1T C2T C3T C4T 0.8(6) .
F2T C3T C4T F3T -0.1(6) .
C2T C3T C4T F3T 179.4(4) .
F2T C3T C4T C5T -179.5(4) .
C2T C3T C4T C5T 0.0(6) .
F3T C4T C5T F4T -0.2(5) .
C3T C4T C5T F4T 179.2(4) .
F3T C4T C5T C6T 180.0(3) .
C3T C4T C5T C6T -0.6(6) .
C2T C1T C6T F5T -179.7(3) .
I1T C1T C6T F5T 2.5(4) .
C2T C1T C6T C5T 0.1(5) .
I1T C1T C6T C5T -177.7(3) .
F4T C5T C6T F5T 0.6(5) .
C4T C5T C6T F5T -179.6(3) .
F4T C5T C6T C1T -179.3(3) .
C4T C5T C6T C1T 0.5(5) .
